data_4501775
loop_
_publ_author_name
'Du, Miao'
'Wang, Qian'
'Li, Cheng-Peng'
'Zhao, Xiao-Jun'
'Ribas, Joan'

_publ_section_title
;
 Coordination Assemblies of CoII/CuII/ZnII/CdIIwith
 2,5-Bipyridyl-1,3,4-Oxadiazole and Dicyanamide Anion: Structural
 Diversification and Properties
;
_journal_issue 7
_journal_name_full 'Crystal Growth &amp; Design'
_journal_page_first 3285
_journal_paper_doi 10.1021/cg100465u
_journal_volume 10
_journal_year 2010
_chemical_formula_sum 'C15.5 H10 N9 O3 Zn'
_chemical_formula_weight 435.70
_chemical_name_systematic
; 
 ? 
;
_space_group_IT_number 14
_symmetry_cell_setting monoclinic
_symmetry_space_group_name_Hall '-P 2yn'
_symmetry_space_group_name_H-M 'P 1 21/n 1'
_atom_sites_solution_hydrogens geom
_atom_sites_solution_primary direct
_atom_sites_solution_secondary difmap
_audit_creation_method SHELXL-97
_cell_angle_alpha 90.00
_cell_angle_beta 96.612(3)
_cell_angle_gamma 90.00
_cell_formula_units_Z 4
_cell_length_a 9.188(2)
_cell_length_b 19.884(4)
_cell_length_c 9.509(2)
_cell_measurement_reflns_used 3614
_cell_measurement_temperature 296(2)
_cell_measurement_theta_max 25.68
_cell_measurement_theta_min 2.39
_cell_volume 1725.7(6)
_computing_cell_refinement 'Bruker APEX II'
_computing_data_collection 'Bruker APEX II'
_computing_data_reduction 'Bruker SAINT'
_computing_molecular_graphics 'Bruker SHELXTL'
_computing_publication_material 'Bruker SHELXTL'
_computing_structure_refinement 'SHELXL-97 (Sheldrick, 1997)'
_computing_structure_solution 'SHELXS-97 (Sheldrick, 1990)'
_diffrn_ambient_temperature 296(2)
_diffrn_measured_fraction_theta_full 0.998
_diffrn_measured_fraction_theta_max 0.998
_diffrn_measurement_device_type 'APEX II CCD area detector'
_diffrn_measurement_method 'phi and omega scans'
_diffrn_radiation_monochromator graphite
_diffrn_radiation_source 'fine-focus sealed tube'
_diffrn_radiation_type MoK\a
_diffrn_radiation_wavelength 0.71073
_diffrn_reflns_av_R_equivalents 0.0184
_diffrn_reflns_av_sigmaI/netI 0.0206
_diffrn_reflns_limit_h_max 10
_diffrn_reflns_limit_h_min -10
_diffrn_reflns_limit_k_max 23
_diffrn_reflns_limit_k_min -23
_diffrn_reflns_limit_l_max 11
_diffrn_reflns_limit_l_min -8
_diffrn_reflns_number 9211
_diffrn_reflns_theta_full 25.01
_diffrn_reflns_theta_max 25.01
_diffrn_reflns_theta_min 2.05
_exptl_absorpt_coefficient_mu 1.465
_exptl_absorpt_correction_T_max 1.000000
_exptl_absorpt_correction_T_min 0.708131
_exptl_absorpt_correction_type multi-scan
_exptl_absorpt_process_details SADABS
_exptl_crystal_colour Colorless
_exptl_crystal_density_diffrn 1.677
_exptl_crystal_density_meas ?
_exptl_crystal_density_method 'not measured'
_exptl_crystal_description Prism
_exptl_crystal_F_000 880
_exptl_crystal_size_max 0.45
_exptl_crystal_size_mid 0.24
_exptl_crystal_size_min 0.22
_refine_diff_density_max 0.233
_refine_diff_density_min -0.434
_refine_diff_density_rms 0.045
_refine_ls_extinction_method none
_refine_ls_goodness_of_fit_ref 1.043
_refine_ls_hydrogen_treatment constr
_refine_ls_matrix_type full
_refine_ls_number_parameters 308
_refine_ls_number_reflns 3032
_refine_ls_number_restraints 8
_refine_ls_restrained_S_all 1.044
_refine_ls_R_factor_all 0.0366
_refine_ls_R_factor_gt 0.0308
_refine_ls_shift/su_max 0.000
_refine_ls_shift/su_mean 0.000
_refine_ls_structure_factor_coef Fsqd
_refine_ls_weighting_details 'calc w=1/[\s^2^(Fo^2^)+(0.0287P)^2^+1.8339P] where P=(Fo^2^+2Fc^2^)/3'
_refine_ls_weighting_scheme calc
_refine_ls_wR_factor_gt 0.0765
_refine_ls_wR_factor_ref 0.0786
_reflns_number_gt 2660
_reflns_number_total 3032
_reflns_threshold_expression >2sigma(I)
_cod_data_source_file cg100465u_si_002.cif
_cod_data_source_block 3
_cod_depositor_comments
;
The following automatic conversions were performed:

'_symmetry_cell_setting' value 'Monoclinic' changed to 'monoclinic'
according to /home/saulius/struct/CIF-dictionaries/cif_core.dic
dictionary named 'cif_core.dic' version 2.4.2 from
2011-04-26.

'_exptl_absorpt_correction_type' value 'Multi-Scan'
changed to 'multi-scan' according to
/home/saulius/struct/CIF-dictionaries/cif_core.dic dictionary named
'cif_core.dic' version 2.4.2 from 2011-04-26.

Automatic conversion script
Id: cif_fix_values 1715 2011-07-08 13:25:40Z adriana 

The following automatic conversions were performed:

'_exptl_crystal_density_meas' value 'NONE' was changed to '?' - the
value is perceived as not measured.

Automatic conversion script
Id: cif_fix_values 3008 2015-01-20 13:52:24Z robertas 
;
_cod_original_sg_symbol_H-M P2(1)/n
_cod_original_formula_sum 'C15.50 H10 N9 O3 Zn'
_cod_database_code 4501775

loop_
_symmetry_equiv_pos_as_xyz
'x, y, z'
'-x+1/2, y+1/2, -z+1/2'
'-x, -y, -z'
'x-1/2, -y-1/2, z-1/2'

loop_
_atom_site_label
_atom_site_type_symbol
_atom_site_fract_x
_atom_site_fract_y
_atom_site_fract_z
_atom_site_U_iso_or_equiv
_atom_site_adp_type
_atom_site_occupancy
_atom_site_symmetry_multiplicity
_atom_site_calc_flag
_atom_site_refinement_flags
_atom_site_disorder_assembly
_atom_site_disorder_group
Zn1 Zn 0.96727(3) 0.139807(16) 0.73122(4) 0.04195(12) Uani 1 1 d . . .
O1 O 0.61570(19) 0.04472(8) 1.10571(18) 0.0361(4) Uani 1 1 d . . .
N1 N 0.7596(3) 0.16689(11) 0.8026(2) 0.0418(5) Uani 1 1 d . . .
N2 N 0.4075(3) 0.09825(12) 1.1182(3) 0.0479(6) Uani 1 1 d . A .
N3 N 0.4196(3) 0.04539(13) 1.2186(3) 0.0482(6) Uani 1 1 d . A .
N4 N 0.8216(3) -0.11119(12) 1.3285(2) 0.0425(5) Uani 1 1 d . . .
N5 N 1.0399(3) 0.24106(13) 0.7448(3) 0.0536(7) Uani 1 1 d . . .
N6 N 1.1936(4) 0.33777(14) 0.8123(3) 0.0753(10) Uani 1 1 d . . .
N7 N 1.3738(3) 0.34878(12) 1.0186(3) 0.0509(6) Uani 1 1 d . . .
C1 C 0.5733(3) 0.13987(13) 0.9497(3) 0.0371(6) Uani 1 1 d . . .
C2 C 0.4907(4) 0.19447(14) 0.8964(3) 0.0499(7) Uani 1 1 d . . .
H2 H 0.4002 0.2036 0.9270 0.060 Uiso 1 1 calc R . .
C3 C 0.5451(4) 0.23477(15) 0.7976(3) 0.0551(8) Uani 1 1 d . . .
H3 H 0.4915 0.2716 0.7602 0.066 Uiso 1 1 calc R . .
C4 C 0.6796(4) 0.22026(14) 0.7541(3) 0.0483(7) Uani 1 1 d . . .
H4 H 0.7163 0.2485 0.6886 0.058 Uiso 1 1 calc R A .
C5 C 0.7062(3) 0.12781(13) 0.8989(3) 0.0399(6) Uani 1 1 d . . .
H5 H 0.7608 0.0907 0.9334 0.048 Uiso 1 1 calc R A .
C6 C 0.5247(3) 0.09561(12) 1.0567(3) 0.0358(6) Uani 1 1 d . . .
C7 C 0.5428(3) 0.01667(13) 1.2076(3) 0.0366(6) Uani 1 1 d . . .
C8 C 0.6131(3) -0.03905(13) 1.2881(3) 0.0369(6) Uani 1 1 d . . .
C9 C 0.7488(3) -0.06104(13) 1.2581(3) 0.0393(6) Uani 1 1 d . . .
H9 H 0.7914 -0.0400 1.1856 0.047 Uiso 1 1 calc R A .
C10 C 0.7589(4) -0.14052(16) 1.4325(3) 0.0535(8) Uani 1 1 d . . .
H10 H 0.8090 -0.1751 1.4832 0.064 Uiso 1 1 calc R A .
C11 C 0.6241(4) -0.12203(17) 1.4680(3) 0.0589(9) Uani 1 1 d . . .
H11 H 0.5842 -0.1440 1.5410 0.071 Uiso 1 1 calc R . .
C12 C 0.5481(4) -0.07083(15) 1.3952(3) 0.0501(7) Uani 1 1 d . . .
H12 H 0.4561 -0.0579 1.4170 0.060 Uiso 1 1 calc R A .
C13 C 1.1151(3) 0.28438(14) 0.7829(3) 0.0407(6) Uani 1 1 d . . .
C14 C 1.2872(3) 0.34130(13) 0.9243(3) 0.0408(6) Uani 1 1 d . . .
C15 C 0.9225(5) -0.0215(3) 0.7674(5) 0.0233(9) Uani 0.50 1 d P A 1
C16 C 0.946(4) -0.1091(7) 0.9341(13) 0.033(2) Uani 0.50 1 d PD A 1
N8 N 0.901(3) 0.0404(9) 0.7322(15) 0.047(4) Uani 0.50 1 d P A 1
N9 N 0.9359(8) -0.0830(3) 0.7978(6) 0.0411(14) Uani 0.50 1 d P A 1
N10 N 0.939(3) -0.1269(8) 1.0473(15) 0.067(7) Uani 0.50 1 d PD . 1
N11 N 0.940(3) -0.0925(4) 0.9465(10) 0.038(3) Uani 0.50 1 d PD B 2
O2 O 0.9161(7) -0.0341(2) 0.9689(5) 0.0794(15) Uani 0.50 1 d PD B 2
O3 O 0.9643(12) -0.1107(4) 0.8317(8) 0.115(3) Uani 0.50 1 d PD B 2
O4 O 0.949(2) -0.1318(4) 1.0447(10) 0.047(4) Uani 0.50 1 d PD . 2
O5 O 0.913(2) 0.0334(8) 0.7253(11) 0.042(4) Uani 0.50 1 d PD A 2
H5A H 0.8971 0.0101 0.8000 0.050 Uiso 0.50 1 d PR A 2
C17 C 0.8997(10) -0.0013(4) 0.6012(8) 0.078(2) Uani 0.50 1 d PD A 2
H17A H 0.9323 0.0264 0.5282 0.117 Uiso 0.50 1 calc PR A 2
H17B H 0.7990 -0.0135 0.5758 0.117 Uiso 0.50 1 calc PR A 2
H17C H 0.9586 -0.0412 0.6122 0.117 Uiso 0.50 1 calc PR A 2

loop_
_atom_site_aniso_label
_atom_site_aniso_U_11
_atom_site_aniso_U_22
_atom_site_aniso_U_33
_atom_site_aniso_U_23
_atom_site_aniso_U_13
_atom_site_aniso_U_12
Zn1 0.03541(19) 0.04054(19) 0.0483(2) 0.01539(15) -0.00223(14) -0.00232(14)
O1 0.0376(10) 0.0339(9) 0.0375(10) -0.0034(8) 0.0070(8) 0.0038(8)
N1 0.0435(14) 0.0367(12) 0.0436(13) 0.0042(10) -0.0014(10) 0.0012(10)
N2 0.0339(13) 0.0508(14) 0.0589(16) -0.0015(12) 0.0055(11) 0.0037(11)
N3 0.0352(13) 0.0537(15) 0.0574(16) 0.0020(12) 0.0118(11) 0.0004(11)
N4 0.0440(14) 0.0442(13) 0.0390(13) 0.0107(10) 0.0028(10) -0.0023(11)
N5 0.0575(16) 0.0431(14) 0.0565(16) 0.0132(12) -0.0084(13) -0.0109(13)
N6 0.085(2) 0.0526(16) 0.076(2) 0.0245(15) -0.0430(17) -0.0260(16)
N7 0.0543(16) 0.0503(15) 0.0457(14) -0.0121(12) -0.0050(13) 0.0021(12)
C1 0.0407(15) 0.0336(13) 0.0354(14) -0.0090(11) -0.0021(11) 0.0030(11)
C2 0.0557(19) 0.0443(16) 0.0500(17) -0.0065(14) 0.0070(14) 0.0168(14)
C3 0.072(2) 0.0403(16) 0.0521(19) 0.0010(14) 0.0054(16) 0.0229(15)
C4 0.062(2) 0.0374(15) 0.0447(17) 0.0028(13) 0.0011(14) 0.0056(14)
C5 0.0400(16) 0.0335(14) 0.0439(16) 0.0016(12) -0.0047(12) 0.0011(11)
C6 0.0357(15) 0.0315(13) 0.0387(14) -0.0113(11) -0.0020(11) 0.0018(11)
C7 0.0359(15) 0.0382(14) 0.0365(14) -0.0077(11) 0.0071(11) -0.0058(11)
C8 0.0392(15) 0.0384(14) 0.0333(14) -0.0068(11) 0.0055(11) -0.0048(11)
C9 0.0406(15) 0.0425(15) 0.0346(14) 0.0042(12) 0.0040(11) -0.0055(12)
C10 0.060(2) 0.0552(18) 0.0455(17) 0.0143(14) 0.0089(15) -0.0009(15)
C11 0.075(2) 0.060(2) 0.0465(18) 0.0142(15) 0.0267(16) -0.0026(17)
C12 0.0520(18) 0.0522(17) 0.0500(18) -0.0077(14) 0.0217(14) -0.0048(14)
C13 0.0422(16) 0.0392(15) 0.0388(15) 0.0120(12) -0.0038(12) 0.0025(13)
C14 0.0414(16) 0.0331(14) 0.0470(17) -0.0011(12) 0.0011(14) 0.0036(12)
C15 0.025(2) 0.024(3) 0.021(2) 0.0037(19) 0.0033(17) 0.0035(19)
C16 0.044(5) 0.014(5) 0.042(6) -0.008(4) 0.003(3) 0.007(7)
N8 0.064(9) 0.025(5) 0.055(8) 0.009(4) 0.019(6) -0.009(5)
N9 0.058(3) 0.038(3) 0.028(3) 0.005(2) 0.005(2) 0.011(3)
N10 0.095(15) 0.048(9) 0.052(12) 0.008(7) -0.008(8) 0.023(8)
N11 0.041(5) 0.008(5) 0.063(6) 0.002(3) -0.005(4) 0.006(6)
O2 0.117(5) 0.058(3) 0.060(3) 0.005(2) -0.002(3) -0.008(3)
O3 0.180(9) 0.112(7) 0.061(5) -0.010(5) 0.046(5) 0.045(6)
O4 0.044(5) 0.057(8) 0.036(8) 0.007(5) -0.007(4) 0.009(5)
O5 0.039(5) 0.053(8) 0.032(5) -0.010(4) 0.003(3) -0.001(4)
C17 0.104(6) 0.057(4) 0.070(5) -0.015(4) 0.003(4) -0.011(4)

loop_
_atom_type_symbol
_atom_type_description
_atom_type_scat_dispersion_real
_atom_type_scat_dispersion_imag
_atom_type_scat_source
C C 0.0033 0.0016 'International Tables Vol C Tables 4.2.6.8 and 6.1.1.4'
H H 0.0000 0.0000 'International Tables Vol C Tables 4.2.6.8 and 6.1.1.4'
N N 0.0061 0.0033 'International Tables Vol C Tables 4.2.6.8 and 6.1.1.4'
O O 0.0106 0.0060 'International Tables Vol C Tables 4.2.6.8 and 6.1.1.4'
Zn Zn 0.2839 1.4301 'International Tables Vol C Tables 4.2.6.8 and 6.1.1.4'

loop_
_geom_angle_atom_site_label_1
_geom_angle_atom_site_label_2
_geom_angle_atom_site_label_3
_geom_angle
_geom_angle_site_symmetry_1
_geom_angle_site_symmetry_3
N8 Zn1 N7 91.1(5) . 4_565
N8 Zn1 N5 176.2(5) . .
N7 Zn1 N5 92.66(10) 4_565 .
N8 Zn1 N4 91.4(7) . 3_757
N7 Zn1 N4 93.16(10) 4_565 3_757
N5 Zn1 N4 88.87(10) . 3_757
N8 Zn1 N1 88.0(7) . .
N7 Zn1 N1 89.86(10) 4_565 .
N5 Zn1 N1 91.57(10) . .
N4 Zn1 N1 176.92(8) 3_757 .
N8 Zn1 O5 4.4(11) . .
N7 Zn1 O5 90.7(3) 4_565 .
N5 Zn1 O5 174.8(5) . .
N4 Zn1 O5 87.0(5) 3_757 .
N1 Zn1 O5 92.4(5) . .
N8 Zn1 O4 89.9(6) . 3_757
N7 Zn1 O4 176.1(4) 4_565 3_757
N5 Zn1 O4 86.3(3) . 3_757
N4 Zn1 O4 90.6(4) 3_757 3_757
N1 Zn1 O4 86.4(4) . 3_757
O5 Zn1 O4 90.5(4) . 3_757
N8 Zn1 N10 88.1(7) . 3_757
N7 Zn1 N10 179.0(7) 4_565 3_757
N5 Zn1 N10 88.1(5) . 3_757
N4 Zn1 N10 87.5(7) 3_757 3_757
N1 Zn1 N10 89.5(7) . 3_757
O5 Zn1 N10 88.6(6) . 3_757
O4 Zn1 N10 3.6(8) 3_757 3_757
C7 O1 C6 102.4(2) . .
C5 N1 C4 117.7(3) . .
C5 N1 Zn1 118.47(18) . .
C4 N1 Zn1 123.8(2) . .
C6 N2 N3 105.8(2) . .
C7 N3 N2 106.1(2) . .
C10 N4 C9 117.6(3) . .
C10 N4 Zn1 123.8(2) . 3_757
C9 N4 Zn1 118.55(18) . 3_757
C13 N5 Zn1 156.1(2) . .
C14 N6 C13 121.6(3) . .
C14 N7 Zn1 159.6(3) . 4_666
C5 C1 C2 118.4(3) . .
C5 C1 C6 119.6(2) . .
C2 C1 C6 122.0(3) . .
C3 C2 C1 118.7(3) . .
C3 C2 H2 120.7 . .
C1 C2 H2 120.7 . .
C2 C3 C4 119.5(3) . .
C2 C3 H3 120.2 . .
C4 C3 H3 120.2 . .
N1 C4 C3 122.5(3) . .
N1 C4 H4 118.8 . .
C3 C4 H4 118.8 . .
N1 C5 C1 123.1(2) . .
N1 C5 H5 118.4 . .
C1 C5 H5 118.4 . .
N2 C6 O1 112.9(2) . .
N2 C6 C1 129.5(2) . .
O1 C6 C1 117.6(2) . .
N3 C7 O1 112.8(2) . .
N3 C7 C8 129.7(3) . .
O1 C7 C8 117.5(2) . .
C9 C8 C12 118.8(3) . .
C9 C8 C7 119.3(2) . .
C12 C8 C7 122.0(3) . .
N4 C9 C8 123.0(2) . .
N4 C9 H9 118.5 . .
C8 C9 H9 118.5 . .
N4 C10 C11 123.0(3) . .
N4 C10 H10 118.5 . .
C11 C10 H10 118.5 . .
C10 C11 C12 119.7(3) . .
C10 C11 H11 120.2 . .
C12 C11 H11 120.2 . .
C11 C12 C8 118.0(3) . .
C11 C12 H12 121.0 . .
C8 C12 H12 121.0 . .
N5 C13 N6 172.7(3) . .
N7 C14 N6 174.7(3) . .
N9 C15 N8 176.3(11) . .
N9 C15 H5A 138.2 . .
N10 C16 N9 172(3) . .
C15 N8 Zn1 151.5(17) . .
Zn1 N8 H5A 133.5 . .
C15 N9 C16 124.8(8) . .
C16 N10 Zn1 152(3) . 3_757
O3 N11 O2 120.7(5) . .
O3 N11 O4 120.2(5) . .
O2 N11 O4 118.9(4) . .
N11 O4 Zn1 141.4(13) . 3_757
C17 O5 Zn1 120.9(10) . .
C17 O5 H5A 115.4 . .
Zn1 O5 H5A 123.7 . .
O5 C17 H17A 109.5 . .
O5 C17 H17B 109.5 . .
H17A C17 H17B 109.5 . .
O5 C17 H17C 109.5 . .
H17A C17 H17C 109.5 . .
H17B C17 H17C 109.5 . .

loop_
_geom_bond_atom_site_label_1
_geom_bond_atom_site_label_2
_geom_bond_distance
_geom_bond_site_symmetry_2
Zn1 N8 2.070(16) .
Zn1 N7 2.116(3) 4_565
Zn1 N5 2.120(3) .
Zn1 N4 2.159(2) 3_757
Zn1 N1 2.166(2) .
Zn1 O5 2.173(15) .
Zn1 O4 2.187(11) 3_757
Zn1 N10 2.196(18) 3_757
O1 C7 1.359(3) .
O1 C6 1.361(3) .
N1 C5 1.337(4) .
N1 C4 1.342(4) .
N2 C6 1.284(3) .
N2 N3 1.415(3) .
N3 C7 1.283(3) .
N4 C10 1.334(4) .
N4 C9 1.337(3) .
N4 Zn1 2.159(2) 3_757
N5 C13 1.137(4) .
N6 C14 1.292(4) .
N6 C13 1.296(4) .
N7 C14 1.138(4) .
N7 Zn1 2.116(3) 4_666
C1 C5 1.384(4) .
C1 C2 1.387(4) .
C1 C6 1.455(4) .
C2 C3 1.372(4) .
C2 H2 0.9300 .
C3 C4 1.378(4) .
C3 H3 0.9300 .
C4 H4 0.9300 .
C5 H5 0.9300 .
C7 C8 1.455(4) .
C8 C9 1.381(4) .
C8 C12 1.390(4) .
C9 H9 0.9300 .
C10 C11 1.371(5) .
C10 H10 0.9300 .
C11 C12 1.375(4) .
C11 H11 0.9300 .
C12 H12 0.9300 .
C15 N9 1.261(8) .
C15 N8 1.28(2) .
C15 H5A 0.7487 .
C16 N10 1.142(5) .
C16 N9 1.389(12) .
N8 H5A 0.8863 .
N10 Zn1 2.196(18) 3_757
N11 O3 1.197(5) .
N11 O2 1.205(5) .
N11 O4 1.214(5) .
O4 Zn1 2.187(11) 3_757
O5 C17 1.3599(11) .
O5 H5A 0.8749 .
C17 H17A 0.9600 .
C17 H17B 0.9600 .
C17 H17C 0.9600 .

loop_
_geom_torsion_atom_site_label_1
_geom_torsion_atom_site_label_2
_geom_torsion_atom_site_label_3
_geom_torsion_atom_site_label_4
_geom_torsion
_geom_torsion_site_symmetry_1
_geom_torsion_site_symmetry_4
N8 Zn1 N1 C5 39.9(5) . .
N7 Zn1 N1 C5 131.0(2) 4_565 .
N5 Zn1 N1 C5 -136.3(2) . .
O5 Zn1 N1 C5 40.3(4) . .
O4 Zn1 N1 C5 -50.1(3) 3_757 .
N10 Zn1 N1 C5 -48.2(6) 3_757 .
N8 Zn1 N1 C4 -138.9(5) . .
N7 Zn1 N1 C4 -47.8(2) 4_565 .
N5 Zn1 N1 C4 44.9(2) . .
O5 Zn1 N1 C4 -138.5(4) . .
O4 Zn1 N1 C4 131.1(4) 3_757 .
N10 Zn1 N1 C4 132.9(6) 3_757 .
C6 N2 N3 C7 0.3(3) . .
N7 Zn1 N5 C13 -148.7(7) 4_565 .
N4 Zn1 N5 C13 -55.5(7) 3_757 .
N1 Zn1 N5 C13 121.4(7) . .
O4 Zn1 N5 C13 35.1(8) 3_757 .
N10 Zn1 N5 C13 32.0(9) 3_757 .
C5 C1 C2 C3 -1.1(4) . .
C6 C1 C2 C3 178.7(3) . .
C1 C2 C3 C4 -0.1(5) . .
C5 N1 C4 C3 -1.4(4) . .
Zn1 N1 C4 C3 177.4(2) . .
C2 C3 C4 N1 1.4(5) . .
C4 N1 C5 C1 0.1(4) . .
Zn1 N1 C5 C1 -178.78(19) . .
C2 C1 C5 N1 1.1(4) . .
C6 C1 C5 N1 -178.7(2) . .
N3 N2 C6 O1 0.6(3) . .
N3 N2 C6 C1 -176.7(2) . .
C7 O1 C6 N2 -1.3(3) . .
C7 O1 C6 C1 176.4(2) . .
C5 C1 C6 N2 179.2(3) . .
C2 C1 C6 N2 -0.6(4) . .
C5 C1 C6 O1 1.9(3) . .
C2 C1 C6 O1 -177.9(2) . .
N2 N3 C7 O1 -1.1(3) . .
N2 N3 C7 C8 177.8(3) . .
C6 O1 C7 N3 1.5(3) . .
C6 O1 C7 C8 -177.6(2) . .
N3 C7 C8 C9 -179.1(3) . .
O1 C7 C8 C9 -0.2(4) . .
N3 C7 C8 C12 0.7(4) . .
O1 C7 C8 C12 179.5(2) . .
C10 N4 C9 C8 -0.3(4) . .
Zn1 N4 C9 C8 179.9(2) 3_757 .
C12 C8 C9 N4 -0.8(4) . .
C7 C8 C9 N4 179.0(2) . .
C9 N4 C10 C11 0.9(5) . .
Zn1 N4 C10 C11 -179.4(3) 3_757 .
N4 C10 C11 C12 -0.4(5) . .
C10 C11 C12 C8 -0.7(5) . .
C9 C8 C12 C11 1.2(4) . .
C7 C8 C12 C11 -178.5(3) . .
O3 N11 O4 Zn1 136.6(17) . 3_757
O2 N11 O4 Zn1 -38(4) . 3_757
N8 Zn1 O5 C17 122(12) . .
N7 Zn1 O5 C17 26.7(13) 4_565 .
N4 Zn1 O5 C17 -66.4(13) 3_757 .
N1 Zn1 O5 C17 116.6(13) . .
O4 Zn1 O5 C17 -157.0(14) 3_757 .
N10 Zn1 O5 C17 -154.0(15) 3_757 .
